data_4030752
loop_
_publ_author_name
'Parella, Ramarao'
'Babu, Srinivasarao Arulananda'

_publ_section_title
;
 Regio- and Stereoselective Pd-Catalyzed Direct Arylation of Unactivated
 sp(3) C(3)-H Bonds of Tetrahydrofuran and 1,4-Benzodioxane Systems.
;
_journal_issue 4
_journal_name_full 'The Journal of organic chemistry'
_journal_page_first 2339
_journal_page_last 2355
_journal_paper_doi 10.1021/acs.joc.5b00025
_journal_volume 80
_journal_year 2015
_chemical_formula_moiety 'C22 H16 N2 O3 S'
_chemical_formula_sum 'C22 H16 N2 O3 S'
_chemical_formula_weight 388.43
_chemical_name_systematic
;
 ?
;
_space_group_IT_number 14
_symmetry_cell_setting monoclinic
_symmetry_Int_Tables_number 14
_symmetry_space_group_name_Hall '-P 2yn'
_symmetry_space_group_name_H-M 'P 1 21/n 1'
_atom_sites_solution_hydrogens mixed
_audit_creation_date 2014-10-01T20:34:59-00:00
_audit_creation_method 'WinGX routine CIF_UPDATE'
_cell_angle_alpha 90
_cell_angle_beta 99.083(2)
_cell_angle_gamma 90
_cell_formula_units_Z 4
_cell_length_a 13.196(2)
_cell_length_b 8.3712(14)
_cell_length_c 16.808(3)
_cell_measurement_reflns_used 5013
_cell_measurement_temperature 298
_cell_measurement_theta_max 24.56
_cell_measurement_theta_min 2.45
_cell_volume 1833.4(5)
_computing_cell_refinement 'SAINT v7.68A (Bruker, 2009)'
_computing_data_reduction 'SAINT v7.68A (Bruker, 2009)'
_computing_molecular_graphics 'Olex2 (Dolomanov et al., 2009)'
_computing_publication_material 'Olex2 (Dolomanov et al., 2009)'
_computing_structure_refinement 'ShelXL (Sheldrick, 2008)'
_diffrn_ambient_temperature 298
_diffrn_measured_fraction_theta_full 0.999
_diffrn_measured_fraction_theta_max 0.999
_diffrn_measurement_device_type 'Bruker APEX-II CCD'
_diffrn_measurement_method '\f and \w scans'
_diffrn_radiation_monochromator graphite
_diffrn_radiation_type MoK\a
_diffrn_radiation_wavelength 0.71073
_diffrn_reflns_av_R_equivalents 0.0468
_diffrn_reflns_Laue_measured_fraction_full 0.999
_diffrn_reflns_Laue_measured_fraction_max 0.999
_diffrn_reflns_limit_h_max 15
_diffrn_reflns_limit_h_min -15
_diffrn_reflns_limit_k_max 10
_diffrn_reflns_limit_k_min -10
_diffrn_reflns_limit_l_max 20
_diffrn_reflns_limit_l_min -20
_diffrn_reflns_number 21545
_diffrn_reflns_point_group_measured_fraction_full 0.999
_diffrn_reflns_point_group_measured_fraction_max 0.999
_diffrn_reflns_theta_full 25.242
_diffrn_reflns_theta_max 25.349
_diffrn_reflns_theta_min 1.828
_diffrn_standards_number 0
_exptl_absorpt_coefficient_mu 0.203
_exptl_absorpt_correction_T_max 0.7455
_exptl_absorpt_correction_T_min 0.6875
_exptl_absorpt_correction_type multi-scan
_exptl_absorpt_process_details
;
        SADABS-2008/1 (Bruker,2008) was used for absorption correction.
        wR2(int) was 0.0679 before and 0.0582 after correction.
        The Ratio of minimum to maximum transmission is 0.9222.
        The \l/2 correction factor is 0.0015.
;
_exptl_crystal_colour 'clear light colourless'
_exptl_crystal_density_diffrn 1.411
_exptl_crystal_description block
_exptl_crystal_F_000 812
_exptl_crystal_size_max 0.3
_exptl_crystal_size_mid 0.2
_exptl_crystal_size_min 0.2
_refine_diff_density_max 1.17
_refine_diff_density_min -0.93
_refine_diff_density_rms 0.09
_refine_ls_extinction_coef 0.008(4)
_refine_ls_extinction_expression Fc^*^=kFc[1+0.001xFc^2^\l^3^/sin(2\q)]^-1/4^
_refine_ls_extinction_method SHELXL
_refine_ls_goodness_of_fit_ref 1.069
_refine_ls_hydrogen_treatment mixed
_refine_ls_matrix_type full
_refine_ls_number_parameters 258
_refine_ls_number_reflns 3353
_refine_ls_number_restraints 0
_refine_ls_restrained_S_all 1.069
_refine_ls_R_factor_all 0.0993
_refine_ls_R_factor_gt 0.0813
_refine_ls_shift/su_max 0.002
_refine_ls_shift/su_mean 0
_refine_ls_structure_factor_coef Fsqd
_refine_ls_weighting_details 'w=1/[\s^2^(Fo^2^)+(0.1814P)^2^+1.5432P] where P=(Fo^2^+2Fc^2^)/3'
_refine_ls_weighting_scheme calc
_refine_ls_wR_factor_gt 0.2587
_refine_ls_wR_factor_ref 0.2827
_reflns_number_gt 2546
_reflns_number_total 3353
_reflns_threshold_expression 'I > 2\s(I)'
_cod_data_source_file jo5b00025_si_004.cif
_cod_data_source_block sci225_pr2036b2_0m
_cod_original_cell_volume 1833.5(5)
_cod_database_code 4030752

loop_
_symmetry_equiv_pos_as_xyz
'x, y, z'
'-x+1/2, y+1/2, -z+1/2'
'-x, -y, -z'
'x-1/2, -y-1/2, z-1/2'

loop_
_atom_site_label
_atom_site_type_symbol
_atom_site_fract_x
_atom_site_fract_y
_atom_site_fract_z
_atom_site_U_iso_or_equiv
_atom_site_adp_type
_atom_site_occupancy
_atom_site_calc_flag
H1A H 0.994(3) 0.917(5) 0.389(3) 0.052(12) Uiso 1 d
C1 C 1.2449(3) 1.2498(5) 0.1388(3) 0.0603(11) Uani 1 d
H1 H 1.2886 1.2966 0.1072 0.072 Uiso 1 calc
C2 C 1.1437(3) 1.2201(5) 0.1074(3) 0.0544(10) Uani 1 d
H2 H 1.1193 1.2458 0.054 0.065 Uiso 1 calc
C3 C 1.0781(3) 1.1520(4) 0.1548(2) 0.0450(9) Uani 1 d
C4 C 0.9237(3) 1.0167(4) 0.1654(2) 0.0421(8) Uani 1 d
H4 H 0.85 1.0308 0.1471 0.05 Uiso 1 calc
C5 C 0.9465(3) 1.0639(4) 0.2537(2) 0.0449(9) Uani 1 d
H5 H 0.9298 1.1775 0.2574 0.054 Uiso 1 calc
C6 C 0.8816(3) 0.9715(5) 0.3052(2) 0.0455(9) Uani 1 d
C7 C 0.8923(3) 0.8201(4) 0.4322(2) 0.0442(9) Uani 1 d
C8 C 0.9653(3) 0.7541(4) 0.4948(2) 0.0433(8) Uani 1 d
C9 C 0.9311(3) 0.6616(5) 0.5565(2) 0.0511(10) Uani 1 d
C10 C 1.0079(4) 0.5961(5) 0.6151(2) 0.0611(11) Uani 1 d
H10 H 0.9893 0.533 0.656 0.073 Uiso 1 calc
C11 C 1.1062(4) 0.6234(6) 0.6127(3) 0.0651(12) Uani 1 d
H11 H 1.1567 0.5816 0.652 0.078 Uiso 1 calc
C12 C 1.1155(3) 1.1139(4) 0.2349(2) 0.0439(8) Uani 1 d
C13 C 1.2164(3) 1.1421(5) 0.2658(3) 0.0541(10) Uani 1 d
H13 H 1.2415 1.1159 0.319 0.065 Uiso 1 calc
C14 C 1.2806(3) 1.2093(5) 0.2179(3) 0.0616(11) Uani 1 d
H14 H 1.349 1.2277 0.2392 0.074 Uiso 1 calc
C15 C 0.7888(3) 0.7941(5) 0.4326(3) 0.0556(10) Uani 1 d
H15 H 0.7406 0.8366 0.3918 0.067 Uiso 1 calc
C16 C 0.7564(3) 0.7047(6) 0.4938(3) 0.0647(12) Uani 1 d
H16 H 0.6866 0.6883 0.4931 0.078 Uiso 1 calc
C17 C 0.8247(3) 0.6408(6) 0.5545(3) 0.0608(11) Uani 1 d
H17 H 0.801 0.5829 0.5951 0.073 Uiso 1 calc
C18 C 1.1329(3) 0.7162(6) 0.5499(3) 0.0614(11) Uani 1 d
H18 H 1.2023 0.7335 0.5489 0.074 Uiso 1 calc
C19 C 0.9508(3) 0.8466(4) 0.1487(2) 0.0435(9) Uani 1 d
C20 C 0.9586(4) 0.5591(5) 0.1393(3) 0.0753(14) Uani 1 d
H20 H 0.9493 0.4494 0.1433 0.09 Uiso 1 calc
C21 C 1.0257(4) 0.6229(7) 0.0973(3) 0.0774(15) Uani 1 d
H21 H 1.0668 0.5599 0.0699 0.093 Uiso 1 calc
C22 C 1.0316(2) 0.7978(3) 0.09645(17) 0.0288(7) Uani 1 d
H22 H 1.0735 0.8629 0.0708 0.035 Uiso 1 calc
N1 N 0.9325(2) 0.9077(4) 0.37318(19) 0.0464(8) Uani 1 d
N2 N 1.0666(2) 0.7808(4) 0.49213(19) 0.0502(8) Uani 1 d
O1 O 0.97751(19) 1.1248(3) 0.12067(16) 0.0506(7) Uani 1 d
O2 O 1.05317(18) 1.0449(3) 0.28406(15) 0.0484(7) Uani 1 d
O3 O 0.7898(2) 0.9638(4) 0.28262(17) 0.0652(9) Uani 1 d
S1 S 0.89366(12) 0.68934(16) 0.18352(10) 0.0863(6) Uani 1 d

loop_
_atom_site_aniso_label
_atom_site_aniso_U_11
_atom_site_aniso_U_22
_atom_site_aniso_U_33
_atom_site_aniso_U_23
_atom_site_aniso_U_13
_atom_site_aniso_U_12
C1 0.062(3) 0.054(2) 0.068(3) -0.006(2) 0.022(2) -0.0139(19)
C2 0.062(2) 0.048(2) 0.055(2) 0.0023(18) 0.0150(19) -0.0012(18)
C3 0.048(2) 0.0346(17) 0.051(2) -0.0010(15) 0.0064(16) 0.0004(14)
C4 0.0381(18) 0.0440(19) 0.0436(19) 0.0048(15) 0.0049(14) 0.0046(14)
C5 0.0450(19) 0.0431(19) 0.047(2) 0.0003(15) 0.0091(15) 0.0096(15)
C6 0.0425(19) 0.054(2) 0.0409(19) -0.0053(16) 0.0094(15) 0.0076(16)
C7 0.0406(18) 0.052(2) 0.0416(19) -0.0067(15) 0.0113(15) -0.0019(15)
C8 0.0459(19) 0.0435(19) 0.0419(19) -0.0116(15) 0.0115(15) -0.0016(15)
C9 0.068(2) 0.046(2) 0.040(2) -0.0106(16) 0.0109(18) -0.0033(17)
C10 0.087(3) 0.055(2) 0.041(2) -0.0028(18) 0.007(2) 0.002(2)
C11 0.077(3) 0.071(3) 0.043(2) -0.004(2) -0.005(2) 0.019(2)
C12 0.049(2) 0.0372(17) 0.046(2) -0.0019(15) 0.0091(16) -0.0046(14)
C13 0.055(2) 0.050(2) 0.055(2) -0.0053(18) 0.0015(18) -0.0113(17)
C14 0.054(2) 0.057(2) 0.075(3) -0.008(2) 0.011(2) -0.0151(19)
C15 0.042(2) 0.074(3) 0.053(2) -0.001(2) 0.0140(17) -0.0018(18)
C16 0.050(2) 0.086(3) 0.062(3) -0.011(2) 0.021(2) -0.014(2)
C17 0.072(3) 0.067(3) 0.049(2) -0.0067(19) 0.025(2) -0.016(2)
C18 0.052(2) 0.077(3) 0.053(2) -0.009(2) 0.0001(19) 0.009(2)
C19 0.0356(17) 0.049(2) 0.0438(19) -0.0051(15) -0.0010(14) 0.0020(14)
C20 0.082(3) 0.043(2) 0.094(4) -0.007(2) -0.007(3) -0.006(2)
C21 0.067(3) 0.078(3) 0.085(4) -0.033(3) 0.004(3) 0.009(3)
C22 0.0362(15) 0.0281(14) 0.0233(14) -0.0125(11) 0.0084(11) 0.0008(11)
N1 0.0379(17) 0.0561(19) 0.0460(18) 0.0024(14) 0.0091(13) 0.0009(14)
N2 0.0428(17) 0.061(2) 0.0458(18) -0.0056(15) 0.0033(13) 0.0028(14)
O1 0.0478(15) 0.0532(15) 0.0488(15) 0.0119(12) 0.0018(12) 0.0003(11)
O2 0.0450(14) 0.0571(16) 0.0419(14) 0.0035(11) 0.0026(11) -0.0071(11)
O3 0.0407(15) 0.101(2) 0.0543(17) 0.0072(16) 0.0087(12) 0.0095(15)
S1 0.0910(11) 0.0637(9) 0.1082(12) 0.0005(7) 0.0284(9) -0.0064(6)

loop_
_atom_type_symbol
_atom_type_description
_atom_type_scat_dispersion_real
_atom_type_scat_dispersion_imag
_atom_type_scat_source
C C 0.0033 0.0016 'International Tables Vol C Tables 4.2.6.8 and 6.1.1.4'
H H 0 0 'International Tables Vol C Tables 4.2.6.8 and 6.1.1.4'
N N 0.0061 0.0033 'International Tables Vol C Tables 4.2.6.8 and 6.1.1.4'
O O 0.0106 0.006 'International Tables Vol C Tables 4.2.6.8 and 6.1.1.4'
S S 0.1246 0.1234 'International Tables Vol C Tables 4.2.6.8 and 6.1.1.4'

loop_
_geom_angle_atom_site_label_1
_geom_angle_atom_site_label_2
_geom_angle_atom_site_label_3
_geom_angle
C2 C1 H1 120.4
C2 C1 C14 119.2(4)
C14 C1 H1 120.4
C1 C2 H2 119.7
C1 C2 C3 120.6(4)
C3 C2 H2 119.7
C2 C3 C12 119.3(4)
O1 C3 C2 118.4(3)
O1 C3 C12 122.3(3)
C5 C4 H4 108
C19 C4 H4 108
C19 C4 C5 114.3(3)
O1 C4 H4 108
O1 C4 C5 108.0(3)
O1 C4 C19 110.3(3)
C4 C5 H5 107.7
C4 C5 C6 112.4(3)
C6 C5 H5 107.7
O2 C5 C4 110.6(3)
O2 C5 H5 107.7
O2 C5 C6 110.5(3)
N1 C6 C5 115.9(3)
O3 C6 C5 118.2(3)
O3 C6 N1 125.9(4)
C15 C7 C8 119.2(4)
C15 C7 N1 124.7(4)
N1 C7 C8 116.1(3)
C7 C8 C9 119.7(3)
N2 C8 C7 117.7(3)
N2 C8 C9 122.6(4)
C10 C9 C8 116.5(4)
C10 C9 C17 124.9(4)
C17 C9 C8 118.6(4)
C9 C10 H10 119.6
C11 C10 C9 120.8(4)
C11 C10 H10 119.6
C10 C11 H11 120.6
C10 C11 C18 118.9(4)
C18 C11 H11 120.6
C13 C12 C3 120.0(4)
C13 C12 O2 118.6(3)
O2 C12 C3 121.3(3)
C12 C13 H13 120
C12 C13 C14 119.9(4)
C14 C13 H13 120
C1 C14 H14 119.5
C13 C14 C1 121.0(4)
C13 C14 H14 119.5
C7 C15 H15 119.8
C7 C15 C16 120.5(4)
C16 C15 H15 119.8
C15 C16 H16 119.3
C17 C16 C15 121.4(4)
C17 C16 H16 119.3
C9 C17 H17 119.7
C16 C17 C9 120.5(4)
C16 C17 H17 119.7
C11 C18 H18 117.7
N2 C18 C11 124.5(4)
N2 C18 H18 117.7
C4 C19 C22 124.3(3)
C4 C19 S1 123.2(3)
C22 C19 S1 112.5(2)
C21 C20 H20 122.8
C21 C20 S1 114.5(4)
S1 C20 H20 122.8
C20 C21 H21 121.7
C20 C21 C22 116.6(4)
C22 C21 H21 121.7
C19 C22 H22 128.8
C21 C22 C19 102.5(3)
C21 C22 H22 128.8
C6 N1 H1A 125(3)
C6 N1 C7 128.1(3)
C7 N1 H1A 107(3)
C18 N2 C8 116.7(4)
C3 O1 C4 114.2(3)
C12 O2 C5 112.7(3)
C20 S1 C19 93.9(2)

loop_
_geom_bond_atom_site_label_1
_geom_bond_atom_site_label_2
_geom_bond_distance
C1 H1 0.93
C1 C2 1.379(6)
C1 C14 1.381(7)
C2 H2 0.93
C2 C3 1.389(6)
C3 C12 1.396(5)
C3 O1 1.379(4)
C4 H4 0.98
C4 C5 1.518(5)
C4 C19 1.505(5)
C4 O1 1.435(4)
C5 H5 0.98
C5 C6 1.522(5)
C5 O2 1.429(4)
C6 N1 1.340(5)
C6 O3 1.213(4)
C7 C8 1.422(5)
C7 C15 1.384(5)
C7 N1 1.403(5)
C8 C9 1.422(5)
C8 N2 1.363(5)
C9 C10 1.407(6)
C9 C17 1.411(6)
C10 H10 0.93
C10 C11 1.324(6)
C11 H11 0.93
C11 C18 1.399(7)
C12 C13 1.372(5)
C12 O2 1.381(4)
C13 H13 0.93
C13 C14 1.377(6)
C14 H14 0.93
C15 H15 0.93
C15 C16 1.392(6)
C16 H16 0.93
C16 C17 1.360(7)
C17 H17 0.93
C18 H18 0.93
C18 N2 1.316(5)
C19 C22 1.540(4)
C19 S1 1.668(4)
C20 H20 0.93
C20 C21 1.329(8)
C20 S1 1.636(5)
C21 H21 0.93
C21 C22 1.466(6)
C22 H22 0.93
N1 H1A 0.82(4)
